data_4123473
loop_
_publ_author_name
'Zi, Weiwei'
'Wu, Hongmiao'
'Toste, F. Dean'

_publ_section_title
;
 Gold(I)-Catalyzed Dearomative Rautenstrauch Rearrangement:
 Enantioselective Access to Cyclopenta[b]indoles.
;
_journal_name_full 'Journal of the American Chemical Society'
_journal_page_first 150224162405005
_journal_paper_doi 10.1021/jacs.5b00613
_journal_year 2015
_chemical_absolute_configuration ad
_chemical_formula_sum 'C22 H21 N O5 S'
_chemical_formula_weight 411.46
_chemical_name_common WH2-17811
_chemical_name_systematic
; 
 toste105 
;
_space_group.centring_type P

_space_group_crystal_system monoclinic
_space_group_IT_number 4
_space_group_name_Hall 'P 2yb'
_space_group_name_H-M_alt 'P 1 21 1'
_symmetry_space_group_name_Hall 'P 2yb'
_symmetry_space_group_name_H-M 'P 1 21 1'
_atom_sites_solution_hydrogens geom
_atom_sites_solution_primary iterative
_atom_sites_solution_secondary difmap
_audit_creation_method SHELXL-2014
_cell_angle_alpha 90
_cell_angle_beta 109.748(2)
_cell_angle_gamma 90
_cell_formula_units_Z 2
_cell_length_a 10.0688(4)
_cell_length_b 7.9622(3)
_cell_length_c 12.9865(5)
_cell_measurement_reflns_used 9715
_cell_measurement_temperature 100(2)
_cell_measurement_theta_max 68.26
_cell_measurement_theta_min 3.62
_cell_volume 979.89(7)
_computing_cell_refinement 'Bruker SAINT'
_computing_data_collection 'Bruker APEX2'
_computing_data_reduction 'Bruker SAINT'
_computing_molecular_graphics ORTEP-32
_computing_publication_material WinGX
_computing_structure_refinement SHELXL-2014
_computing_structure_solution SHELXT
_diffrn_ambient_temperature 100(2)
_diffrn_detector_area_resol_mean 8.366
_diffrn_measured_fraction_theta_full 0.995
_diffrn_measured_fraction_theta_max 0.995
_diffrn_measurement_device_type 'Bruker APEX-II CCD'
_diffrn_measurement_method 'phi and omega scans'
_diffrn_radiation_type CuK\a
_diffrn_radiation_wavelength 1.54178
_diffrn_reflns_av_R_equivalents 0.0270
_diffrn_reflns_av_unetI/netI 0.0160
_diffrn_reflns_Laue_measured_fraction_full 0.995
_diffrn_reflns_Laue_measured_fraction_max 0.995
_diffrn_reflns_limit_h_max 12
_diffrn_reflns_limit_h_min -12
_diffrn_reflns_limit_k_max 7
_diffrn_reflns_limit_k_min -9
_diffrn_reflns_limit_l_max 15
_diffrn_reflns_limit_l_min -15
_diffrn_reflns_number 38558
_diffrn_reflns_point_group_measured_fraction_full 0.943
_diffrn_reflns_point_group_measured_fraction_max 0.941
_diffrn_reflns_theta_full 67.000
_diffrn_reflns_theta_max 68.270
_diffrn_reflns_theta_min 3.616
_diffrn_source 'microfocus rotating anode'
_exptl_absorpt_coefficient_mu 1.766
_exptl_absorpt_correction_T_max 0.929
_exptl_absorpt_correction_T_min 0.798
_exptl_absorpt_correction_type multi-scan
_exptl_absorpt_process_details SADABS
_exptl_crystal_colour colorless
_exptl_crystal_density_diffrn 1.395
_exptl_crystal_description plate
_exptl_crystal_F_000 432
_exptl_crystal_size_max 0.060
_exptl_crystal_size_mid 0.040
_exptl_crystal_size_min 0.020
_refine_diff_density_max 0.297
_refine_diff_density_min -0.279
_refine_diff_density_rms 0.036
_refine_ls_abs_structure_details
; 
 Flack x determined using 1404 quotients [(I+)-(I-)]/[(I+)+(I-)] 
 (Parsons, Flack and Wagner, Acta Cryst. B69 (2013) 249-259). 
;
_refine_ls_abs_structure_Flack 0.032(4)
_refine_ls_extinction_method none
_refine_ls_goodness_of_fit_ref 1.040
_refine_ls_hydrogen_treatment constr
_refine_ls_matrix_type full
_refine_ls_number_parameters 266
_refine_ls_number_reflns 3385
_refine_ls_number_restraints 1
_refine_ls_restrained_S_all 1.040
_refine_ls_R_factor_all 0.0260
_refine_ls_R_factor_gt 0.0255
_refine_ls_shift/su_max 0.000
_refine_ls_shift/su_mean 0.000
_refine_ls_structure_factor_coef Fsqd
_refine_ls_weighting_details 'w=1/[\s^2^(Fo^2^)+(0.0379P)^2^+0.3298P] where P=(Fo^2^+2Fc^2^)/3'
_refine_ls_weighting_scheme calc
_refine_ls_wR_factor_gt 0.0682
_refine_ls_wR_factor_ref 0.0685
_reflns_Friedel_coverage 0.755
_reflns_Friedel_fraction_full 0.883
_reflns_Friedel_fraction_max 0.878
_reflns_number_gt 3320
_reflns_number_total 3385
_reflns_threshold_expression 'I > 2\s(I)'
_cod_data_source_file ja5b00613_si_001.cif
_cod_data_source_block toste105
_cod_depositor_comments
;
The following automatic conversions were performed:

'_space_group.centring_type' value 'primitive' was replaced with the
value 'P' as specified in the replacement file
'/home/antanas/src/cod-tools/trunk/data/replacement-values/replacement_values.lst'.

Automatic conversion script
Id: cif_fix_values 5642 2017-10-24 12:04:52Z antanas 
;
_cod_database_code 4123473
_shelx_space_group_comment
; 
The symmetry employed for this shelxl refinement is uniquely defined 
by the following loop, which should always be used as a source of 
symmetry information in preference to the above space-group names. 
They are only intended as comments. 
;
_shelx_estimated_absorpt_t_min 0.901
_shelx_estimated_absorpt_t_max 0.966
_shelxl_version_number 2014-3

loop_
_space_group_symop_operation_xyz
'x, y, z'
'-x, y+1/2, -z'

loop_
_atom_site_label
_atom_site_type_symbol
_atom_site_fract_x
_atom_site_fract_y
_atom_site_fract_z
_atom_site_U_iso_or_equiv
_atom_site_adp_type
_atom_site_occupancy
_atom_site_site_symmetry_order
_atom_site_calc_flag
_atom_site_refinement_flags_posn
_atom_site_refinement_flags_adp
C1 C 0.5350(2) 0.3468(3) 0.67937(18) 0.0188(5) Uani 1 1 d . .
H1 H 0.5533 0.4697 0.6923 0.023 Uiso 1 1 calc R U
C2 C 0.4352(2) 0.2851(3) 0.73680(17) 0.0208(5) Uani 1 1 d . .
H2 H 0.4612 0.1672 0.7623 0.025 Uiso 1 1 calc R U
C3 C 0.2920(2) 0.2830(4) 0.64148(19) 0.0287(6) Uani 1 1 d . .
C4 C 0.3206(2) 0.2829(4) 0.53712(18) 0.0281(6) Uani 1 1 d . .
C5 C 0.4589(2) 0.3132(3) 0.55944(18) 0.0203(5) Uani 1 1 d . .
C6 C 0.5681(2) 0.2907(3) 0.50948(18) 0.0208(5) Uani 1 1 d . .
C7 C 0.5661(3) 0.2959(3) 0.40143(19) 0.0265(6) Uani 1 1 d . .
C8 C 0.6913(3) 0.2565(4) 0.3836(2) 0.0365(6) Uani 1 1 d . .
H8 H 0.6944 0.2624 0.3114 0.044 Uiso 1 1 calc R U
C9 C 0.8110(3) 0.2091(4) 0.4680(2) 0.0430(8) Uani 1 1 d . .
H9 H 0.8931 0.1787 0.4519 0.052 Uiso 1 1 calc R U
C10 C 0.8148(3) 0.2047(4) 0.5758(2) 0.0342(7) Uani 1 1 d . .
H10 H 0.8977 0.1724 0.6336 0.041 Uiso 1 1 calc R U
C11 C 0.6931(2) 0.2491(4) 0.59545(17) 0.0232(5) Uani 1 1 d . .
C12 C 0.4349(2) 0.3912(3) 0.83345(18) 0.0211(5) Uani 1 1 d . .
C13 C 0.3987(3) 0.3879(4) 1.0030(2) 0.0324(6) Uani 1 1 d . .
H13A H 0.4873 0.4501 1.0337 0.049 Uiso 1 1 calc R U
H13B H 0.3899 0.3065 1.0570 0.049 Uiso 1 1 calc R U
H13C H 0.3191 0.4664 0.9845 0.049 Uiso 1 1 calc R U
C14 C 0.2046(3) 0.2380(6) 0.4332(2) 0.0497(9) Uani 1 1 d . .
H14A H 0.1703 0.3399 0.3901 0.075 Uiso 1 1 calc R U
H14B H 0.1269 0.1853 0.4508 0.075 Uiso 1 1 calc R U
H14C H 0.2407 0.1594 0.3909 0.075 Uiso 1 1 calc R U
C15 C 0.4372(3) 0.3456(4) 0.3079(2) 0.0317(6) Uani 1 1 d . .
H15A H 0.4656 0.3927 0.2488 0.048 Uiso 1 1 calc R U
H15B H 0.3841 0.4301 0.3329 0.048 Uiso 1 1 calc R U
H15C H 0.3777 0.2467 0.2811 0.048 Uiso 1 1 calc R U
C16 C 0.8955(2) 0.4362(3) 0.83184(19) 0.0202(5) Uani 1 1 d . .
C17 C 0.8572(2) 0.5828(3) 0.87310(18) 0.0216(5) Uani 1 1 d . .
H17 H 0.7768 0.5841 0.8957 0.026 Uiso 1 1 calc R U
C18 C 0.9372(2) 0.7265(3) 0.88089(17) 0.0223(5) Uani 1 1 d . .
H18 H 0.9119 0.8262 0.9100 0.027 Uiso 1 1 calc R U
C19 C 1.0549(2) 0.7272(3) 0.84654(17) 0.0223(5) Uani 1 1 d . .
C20 C 1.0906(2) 0.5783(4) 0.80618(19) 0.0243(5) Uani 1 1 d . .
H20 H 1.1704 0.5770 0.7827 0.029 Uiso 1 1 calc R U
C21 C 1.0140(2) 0.4326(3) 0.79920(18) 0.0233(5) Uani 1 1 d . .
H21 H 1.0413 0.3318 0.7727 0.028 Uiso 1 1 calc R U
C22 C 1.1422(3) 0.8817(4) 0.8527(2) 0.0272(6) Uani 1 1 d . .
H22A H 1.1229 0.9273 0.7790 0.041 Uiso 1 1 calc R U
H22B H 1.2425 0.8530 0.8844 0.041 Uiso 1 1 calc R U
H22C H 1.1183 0.9658 0.8987 0.041 Uiso 1 1 calc R U
N1 N 0.66940(17) 0.2554(3) 0.69769(14) 0.0216(4) Uani 1 1 d . .
O1 O 0.46231(19) 0.5384(2) 0.84248(14) 0.0274(4) Uani 1 1 d . .
O2 O 0.39824(17) 0.2998(2) 0.90501(13) 0.0276(4) Uani 1 1 d . .
O3 O 0.17780(16) 0.2706(4) 0.65294(14) 0.0441(6) Uani 1 1 d . .
O4 O 0.88107(19) 0.1128(2) 0.81803(16) 0.0321(4) Uani 1 1 d . .
O5 O 0.71856(15) 0.2610(3) 0.89468(12) 0.0271(4) Uani 1 1 d . .
S1 S 0.79402(5) 0.25297(7) 0.81925(4) 0.02201(14) Uani 1 1 d . .

loop_
_atom_site_aniso_label
_atom_site_aniso_U_11
_atom_site_aniso_U_22
_atom_site_aniso_U_33
_atom_site_aniso_U_23
_atom_site_aniso_U_13
_atom_site_aniso_U_12
C1 0.0165(10) 0.0220(13) 0.0189(11) -0.0009(9) 0.0075(8) 0.0017(9)
C2 0.0182(10) 0.0251(15) 0.0208(10) -0.0016(10) 0.0089(8) -0.0001(9)
C3 0.0176(10) 0.0403(18) 0.0286(12) -0.0111(12) 0.0083(9) -0.0007(11)
C4 0.0199(10) 0.0409(18) 0.0232(11) -0.0078(11) 0.0067(9) 0.0041(11)
C5 0.0222(11) 0.0209(13) 0.0187(11) -0.0015(9) 0.0079(9) 0.0032(9)
C6 0.0217(11) 0.0185(14) 0.0246(11) -0.0043(9) 0.0111(9) -0.0035(9)
C7 0.0362(13) 0.0212(14) 0.0259(11) -0.0079(10) 0.0157(10) -0.0098(10)
C8 0.0389(13) 0.0482(17) 0.0313(12) -0.0176(15) 0.0235(10) -0.0205(15)
C9 0.0277(12) 0.066(2) 0.0443(15) -0.0287(15) 0.0238(11) -0.0148(13)
C10 0.0196(11) 0.047(2) 0.0363(14) -0.0189(12) 0.0104(10) -0.0043(11)
C11 0.0220(10) 0.0247(13) 0.0248(10) -0.0083(12) 0.0106(8) -0.0058(11)
C12 0.0159(10) 0.0299(15) 0.0183(11) 0.0011(9) 0.0069(8) 0.0037(10)
C13 0.0361(13) 0.0455(17) 0.0193(11) -0.0001(11) 0.0143(10) 0.0041(13)
C14 0.0218(11) 0.097(3) 0.0273(12) -0.0195(18) 0.0049(10) -0.0012(17)
C15 0.0502(16) 0.0258(15) 0.0204(12) 0.0002(10) 0.0137(11) 0.0001(12)
C16 0.0148(11) 0.0242(14) 0.0203(11) 0.0013(9) 0.0042(9) 0.0000(9)
C17 0.0174(10) 0.0278(14) 0.0200(11) 0.0026(10) 0.0067(9) 0.0032(10)
C18 0.0220(10) 0.0245(15) 0.0207(10) -0.0002(9) 0.0076(8) 0.0042(10)
C19 0.0169(9) 0.0305(15) 0.0166(9) 0.0033(10) 0.0020(8) 0.0014(10)
C20 0.0173(11) 0.0343(15) 0.0215(11) 0.0003(10) 0.0071(9) 0.0022(10)
C21 0.0203(11) 0.0290(15) 0.0211(11) -0.0026(10) 0.0079(9) 0.0023(10)
C22 0.0223(12) 0.0305(15) 0.0284(13) 0.0016(11) 0.0080(10) 0.0000(11)
N1 0.0158(8) 0.0279(11) 0.0222(9) -0.0039(10) 0.0078(7) 0.0003(9)
O1 0.0331(9) 0.0283(12) 0.0231(9) -0.0017(7) 0.0124(7) 0.0028(8)
O2 0.0315(8) 0.0339(11) 0.0223(8) 0.0003(7) 0.0155(7) -0.0002(7)
O3 0.0194(8) 0.0805(17) 0.0360(9) -0.0223(12) 0.0140(7) -0.0069(10)
O4 0.0238(9) 0.0258(11) 0.0427(11) 0.0015(8) 0.0059(8) 0.0035(7)
O5 0.0226(7) 0.0348(10) 0.0224(7) 0.0064(8) 0.0056(6) -0.0019(8)
S1 0.0174(2) 0.0235(3) 0.0236(3) 0.0025(3) 0.00494(19) 0.0013(2)

loop_
_atom_type_symbol
_atom_type_description
_atom_type_scat_dispersion_real
_atom_type_scat_dispersion_imag
_atom_type_scat_source
C C 0.0181 0.0091 'International Tables Vol C Tables 4.2.6.8 and 6.1.1.4'
H H 0.0000 0.0000 'International Tables Vol C Tables 4.2.6.8 and 6.1.1.4'
N N 0.0311 0.0180 'International Tables Vol C Tables 4.2.6.8 and 6.1.1.4'
O O 0.0492 0.0322 'International Tables Vol C Tables 4.2.6.8 and 6.1.1.4'
S S 0.3331 0.5567 'International Tables Vol C Tables 4.2.6.8 and 6.1.1.4'

loop_
_geom_angle_atom_site_label_1
_geom_angle_atom_site_label_2
_geom_angle_atom_site_label_3
_geom_angle
N1 C1 C5 101.33(17)
N1 C1 C2 118.8(2)
C5 C1 C2 105.03(17)
N1 C1 H1 110.3
C5 C1 H1 110.3
C2 C1 H1 110.3
C12 C2 C1 114.4(2)
C12 C2 C3 113.97(18)
C1 C2 C3 101.66(17)
C12 C2 H2 108.8
C1 C2 H2 108.8
C3 C2 H2 108.8
O3 C3 C4 126.8(2)
O3 C3 C2 124.6(2)
C4 C3 C2 108.40(17)
C5 C4 C3 108.10(19)
C5 C4 C14 132.2(2)
C3 C4 C14 119.4(2)
C4 C5 C6 139.5(2)
C4 C5 C1 112.46(19)
C6 C5 C1 106.46(18)
C7 C6 C11 120.5(2)
C7 C6 C5 133.1(2)
C11 C6 C5 106.31(18)
C8 C7 C6 117.0(2)
C8 C7 C15 120.6(2)
C6 C7 C15 122.4(2)
C9 C8 C7 121.8(2)
C9 C8 H8 119.1
C7 C8 H8 119.1
C8 C9 C10 121.8(2)
C8 C9 H9 119.1
C10 C9 H9 119.1
C11 C10 C9 117.1(2)
C11 C10 H10 121.4
C9 C10 H10 121.4
C10 C11 C6 121.7(2)
C10 C11 N1 128.3(2)
C6 C11 N1 110.05(17)
O1 C12 O2 125.2(2)
O1 C12 C2 124.1(2)
O2 C12 C2 110.7(2)
O2 C13 H13A 109.5
O2 C13 H13B 109.5
H13A C13 H13B 109.5
O2 C13 H13C 109.5
H13A C13 H13C 109.5
H13B C13 H13C 109.5
C4 C14 H14A 109.5
C4 C14 H14B 109.5
H14A C14 H14B 109.5
C4 C14 H14C 109.5
H14A C14 H14C 109.5
H14B C14 H14C 109.5
C7 C15 H15A 109.5
C7 C15 H15B 109.5
H15A C15 H15B 109.5
C7 C15 H15C 109.5
H15A C15 H15C 109.5
H15B C15 H15C 109.5
C17 C16 C21 120.7(2)
C17 C16 S1 120.26(18)
C21 C16 S1 118.99(19)
C18 C17 C16 119.4(2)
C18 C17 H17 120.3
C16 C17 H17 120.3
C17 C18 C19 121.0(2)
C17 C18 H18 119.5
C19 C18 H18 119.5
C20 C19 C18 118.1(2)
C20 C19 C22 119.8(2)
C18 C19 C22 122.0(2)
C21 C20 C19 122.0(2)
C21 C20 H20 119.0
C19 C20 H20 119.0
C20 C21 C16 118.7(2)
C20 C21 H21 120.7
C16 C21 H21 120.7
C19 C22 H22A 109.5
C19 C22 H22B 109.5
H22A C22 H22B 109.5
C19 C22 H22C 109.5
H22A C22 H22C 109.5
H22B C22 H22C 109.5
C11 N1 C1 107.36(17)
C11 N1 S1 125.23(13)
C1 N1 S1 121.09(15)
C12 O2 C13 115.5(2)
O4 S1 O5 120.99(12)
O4 S1 N1 105.69(11)
O5 S1 N1 104.26(8)
O4 S1 C16 108.15(10)
O5 S1 C16 109.03(12)
N1 S1 C16 108.02(11)

loop_
_geom_bond_atom_site_label_1
_geom_bond_atom_site_label_2
_geom_bond_distance
C1 N1 1.483(3)
C1 C5 1.509(3)
C1 C2 1.521(3)
C1 H1 1.0000
C2 C12 1.514(3)
C2 C3 1.551(3)
C2 H2 1.0000
C3 O3 1.213(3)
C3 C4 1.478(3)
C4 C5 1.345(3)
C4 C14 1.499(3)
C5 C6 1.464(3)
C6 C7 1.397(3)
C6 C11 1.411(3)
C7 C8 1.392(3)
C7 C15 1.500(4)
C8 C9 1.380(4)
C8 H8 0.9500
C9 C10 1.388(4)
C9 H9 0.9500
C10 C11 1.379(3)
C10 H10 0.9500
C11 N1 1.427(3)
C12 O1 1.201(3)
C12 O2 1.327(3)
C13 O2 1.452(3)
C13 H13A 0.9800
C13 H13B 0.9800
C13 H13C 0.9800
C14 H14A 0.9800
C14 H14B 0.9800
C14 H14C 0.9800
C15 H15A 0.9800
C15 H15B 0.9800
C15 H15C 0.9800
C16 C17 1.392(4)
C16 C21 1.395(3)
C16 S1 1.757(2)
C17 C18 1.383(4)
C17 H17 0.9500
C18 C19 1.400(3)
C18 H18 0.9500
C19 C20 1.391(4)
C19 C22 1.499(4)
C20 C21 1.380(4)
C20 H20 0.9500
C21 H21 0.9500
C22 H22A 0.9800
C22 H22B 0.9800
C22 H22C 0.9800
N1 S1 1.6518(17)
O4 S1 1.422(2)
O5 S1 1.4296(16)
